data_7213607
loop_
_publ_author_name
'Meng, Fandian'
'Qin, Ling'
'Zhang, Mingdao'
'Zheng, Hegen'

_publ_section_title
;
 Two pairs of isomorphism and two 3D metal--organic frameworks based on a
 star-like ligand tri(4-pyridylphenyl)amine
;
_journal_issue 4
_journal_name_full CrystEngComm
_journal_page_first 698
_journal_paper_doi 10.1039/c3ce41694a
_journal_volume 16
_journal_year 2014
_chemical_formula_moiety 'C37 H28 N4 O4 Zn'
_chemical_formula_sum 'C37 H28 N4 O4 Zn'
_chemical_formula_weight 658.00
_chemical_name_systematic
; 
 ? 
;
_space_group_IT_number 61
_symmetry_cell_setting orthorhombic
_symmetry_space_group_name_Hall '-P 2ac 2ab'
_symmetry_space_group_name_H-M 'P b c a'
_atom_sites_solution_hydrogens geom
_atom_sites_solution_primary direct
_atom_sites_solution_secondary difmap
_audit_creation_method SHELXL-97
_cell_angle_alpha 90.00
_cell_angle_beta 90.00
_cell_angle_gamma 90.00
_cell_formula_units_Z 8
_cell_length_a 12.0822(8)
_cell_length_b 23.6760(16)
_cell_length_c 29.4806(19)
_cell_measurement_reflns_used 7419
_cell_measurement_temperature 296(2)
_cell_measurement_theta_max 25.00
_cell_measurement_theta_min 1.38
_cell_volume 8433.2(10)
_computing_cell_refinement 'SMART (Bruker, 2000)'
_computing_data_collection 'SMART (Bruker, 2000)'
_computing_data_reduction 'SMART (Bruker, 2000)'
_computing_molecular_graphics SHELXTL
_computing_publication_material SHELXTL
_computing_structure_refinement 'SHELXL-97 (Sheldrick, 1997)'
_computing_structure_solution 'SHELXS-97 (Sheldrick, 1990)'
_diffrn_ambient_temperature 296(2)
_diffrn_measured_fraction_theta_full 1.000
_diffrn_measured_fraction_theta_max 1.000
_diffrn_measurement_device_type 'CCD area detector'
_diffrn_measurement_method 'phi and omega scans'
_diffrn_radiation_monochromator graphite
_diffrn_radiation_source 'fine-focus sealed tube'
_diffrn_radiation_type MoK\a
_diffrn_radiation_wavelength 0.71073
_diffrn_reflns_av_R_equivalents 0.0479
_diffrn_reflns_av_sigmaI/netI 0.0351
_diffrn_reflns_limit_h_max 14
_diffrn_reflns_limit_h_min -14
_diffrn_reflns_limit_k_max 28
_diffrn_reflns_limit_k_min -28
_diffrn_reflns_limit_l_max 24
_diffrn_reflns_limit_l_min -34
_diffrn_reflns_number 45054
_diffrn_reflns_theta_full 25.00
_diffrn_reflns_theta_max 25.00
_diffrn_reflns_theta_min 1.38
_exptl_absorpt_coefficient_mu 0.618
_exptl_absorpt_correction_T_max 0.867
_exptl_absorpt_correction_T_min 0.836
_exptl_absorpt_correction_type multi-scan
_exptl_absorpt_process_details 'SADABS; Bruker, 2000'
_exptl_crystal_colour yellow
_exptl_crystal_density_diffrn 1.037
_exptl_crystal_density_method 'not measured'
_exptl_crystal_description block
_exptl_crystal_F_000 2720
_exptl_crystal_size_max 0.29
_exptl_crystal_size_mid 0.27
_exptl_crystal_size_min 0.23
_platon_squeeze_details
;
;
_refine_diff_density_max 1.115
_refine_diff_density_min -2.010
_refine_diff_density_rms 0.070
_refine_ls_extinction_method none
_refine_ls_goodness_of_fit_ref 1.152
_refine_ls_hydrogen_treatment constr
_refine_ls_matrix_type full
_refine_ls_number_parameters 417
_refine_ls_number_reflns 7419
_refine_ls_number_restraints 31
_refine_ls_restrained_S_all 1.522
_refine_ls_R_factor_all 0.0961
_refine_ls_R_factor_gt 0.0707
_refine_ls_shift/su_max 0.006
_refine_ls_shift/su_mean 0.000
_refine_ls_structure_factor_coef Fsqd
_refine_ls_weighting_details 'calc w=1/[\s^2^(Fo^2^)+(0.0779P)^2^+10.5807P] where P=(Fo^2^+2Fc^2^)/3'
_refine_ls_weighting_scheme calc
_refine_ls_wR_factor_gt 0.1843
_refine_ls_wR_factor_ref 0.1966
_reflns_number_gt 5050
_reflns_number_total 7419
_reflns_threshold_expression >2sigma(I)
_cod_data_source_file c3ce41694a.txt
_cod_data_source_block 2
_cod_original_sg_symbol_Hall '-p 2ac 2ab'
_cod_original_sg_symbol_H-M pbca
_cod_database_code 7213607

loop_
_symmetry_equiv_pos_as_xyz
'x, y, z'
'-x+1/2, -y, z+1/2'
'-x, y+1/2, -z+1/2'
'x+1/2, -y+1/2, -z'
'-x, -y, -z'
'x-1/2, y, -z-1/2'
'x, -y-1/2, z-1/2'
'-x-1/2, y-1/2, z'

loop_
_atom_site_label
_atom_site_type_symbol
_atom_site_fract_x
_atom_site_fract_y
_atom_site_fract_z
_atom_site_U_iso_or_equiv
_atom_site_adp_type
_atom_site_occupancy
_atom_site_symmetry_multiplicity
_atom_site_calc_flag
_atom_site_refinement_flags
O1 O -0.0933(4) 0.26309(19) 0.01922(18) 0.0683(6) Uani 1 1 d U
O4 O -0.3003(4) 0.18787(19) -0.01563(16) 0.0657(12) Uani 1 1 d .
C37 C -0.0404(6) 0.2805(3) -0.0129(3) 0.0656(6) Uani 1 1 d U
N2 N 0.5867(4) -0.12845(19) 0.44100(15) 0.0466(11) Uani 1 1 d .
C33 C 0.6507(6) -0.1388(3) 0.4063(2) 0.078(2) Uani 1 1 d .
H33 H 0.6988 -0.1694 0.4081 0.094 Uiso 1 1 calc R
C32 C 0.5172(6) -0.0863(3) 0.4365(2) 0.071(2) Uani 1 1 d .
H32 H 0.4697 -0.0783 0.4605 0.085 Uiso 1 1 calc R
Zn1 Zn -0.09673(6) 0.17757(3) -0.00116(2) 0.0479(3) Uani 1 1 d U
N1 N 0.0401(4) 0.1535(2) 0.03721(15) 0.0489(12) Uani 1 1 d .
O3 O -0.2133(4) 0.1409(2) 0.03776(14) 0.0669(12) Uani 1 1 d .
C28 C 0.5794(4) -0.0262(2) 0.32104(18) 0.0450(13) Uani 1 1 d .
N4 N 0.5908(4) 0.0856(2) 0.20976(17) 0.0618(15) Uani 1 1 d .
C34 C -0.3022(5) 0.1581(3) 0.0193(2) 0.0534(15) Uani 1 1 d .
C29 C 0.5802(4) -0.0627(2) 0.36193(18) 0.0436(13) Uani 1 1 d .
C7 C 0.3865(5) 0.1630(3) 0.13963(18) 0.0490(14) Uani 1 1 d .
H7 H 0.3756 0.1996 0.1291 0.059 Uiso 1 1 calc R
C25 C 0.5855(4) 0.0472(3) 0.24664(19) 0.0499(14) Uani 1 1 d .
C15 C 0.8739(5) 0.1837(3) 0.1829(2) 0.0570(16) Uani 1 1 d .
C3 C 0.2168(4) 0.1324(2) 0.09716(18) 0.0442(13) Uani 1 1 d .
C6 C 0.3120(4) 0.1211(3) 0.12781(18) 0.0466(13) Uani 1 1 d .
C12 C 0.6896(5) 0.1169(3) 0.20156(19) 0.0528(15) Uani 1 1 d .
C8 C 0.4959(4) 0.0976(3) 0.18271(19) 0.0517(15) Uani 1 1 d .
C2 C 0.2181(5) 0.1769(3) 0.06670(19) 0.0501(14) Uani 1 1 d .
H2 H 0.2786 0.2012 0.0657 0.060 Uiso 1 1 calc R
C1 C 0.1302(5) 0.1854(3) 0.0379(2) 0.0543(15) Uani 1 1 d .
H1 H 0.1342 0.2155 0.0176 0.065 Uiso 1 1 calc R
C27 C 0.6695(5) -0.0249(3) 0.2919(2) 0.0534(15) Uani 1 1 d .
H27 H 0.7289 -0.0489 0.2972 0.064 Uiso 1 1 calc R
C24 C 0.4940(5) 0.0454(3) 0.2746(2) 0.0565(16) Uani 1 1 d .
H24 H 0.4338 0.0687 0.2687 0.068 Uiso 1 1 calc R
C10 C 0.4217(5) 0.0558(3) 0.1717(2) 0.0645(18) Uani 1 1 d .
H10 H 0.4324 0.0194 0.1827 0.077 Uiso 1 1 calc R
C23 C 0.4913(5) 0.0092(2) 0.3112(2) 0.0530(15) Uani 1 1 d .
H23 H 0.4290 0.0085 0.3297 0.064 Uiso 1 1 calc R
C11 C 0.4764(5) 0.1514(3) 0.16669(18) 0.0507(14) Uani 1 1 d .
H11 H 0.5250 0.1804 0.1743 0.061 Uiso 1 1 calc R
C4 C 0.1226(5) 0.0992(3) 0.0967(2) 0.0621(18) Uani 1 1 d .
H4 H 0.1164 0.0691 0.1167 0.075 Uiso 1 1 calc R
C14 C 0.8369(5) 0.1757(3) 0.2270(2) 0.0598(16) Uani 1 1 d .
H14 H 0.8748 0.1929 0.2507 0.072 Uiso 1 1 calc R
C26 C 0.6729(5) 0.0113(3) 0.2553(2) 0.0579(16) Uani 1 1 d .
H26 H 0.7345 0.0115 0.2364 0.069 Uiso 1 1 calc R
C9 C 0.3314(5) 0.0675(3) 0.1446(2) 0.0608(17) Uani 1 1 d .
H9 H 0.2823 0.0386 0.1375 0.073 Uiso 1 1 calc R
C35 C -0.4102(5) 0.1417(3) 0.0410(2) 0.0654(18) Uani 1 1 d .
H35A H -0.4095 0.1013 0.0465 0.078 Uiso 1 1 calc R
H35B H -0.4156 0.1603 0.0702 0.078 Uiso 1 1 calc R
C18 C 0.9722(5) 0.2188(3) 0.1725(2) 0.0639(17) Uani 1 1 d .
C16 C 0.8184(5) 0.1561(3) 0.1489(2) 0.0680(19) Uani 1 1 d .
H16 H 0.8425 0.1602 0.1191 0.082 Uiso 1 1 calc R
C13 C 0.7453(5) 0.1430(3) 0.2365(2) 0.0583(16) Uani 1 1 d .
H13 H 0.7215 0.1386 0.2663 0.070 Uiso 1 1 calc R
C36 C -0.5112(5) 0.1561(3) 0.0137(3) 0.0684(19) Uani 1 1 d .
H36A H -0.5738 0.1353 0.0259 0.082 Uiso 1 1 calc R
H36B H -0.4999 0.1434 -0.0173 0.082 Uiso 1 1 calc R
C31 C 0.5105(6) -0.0534(3) 0.3984(2) 0.073(2) Uani 1 1 d .
H31 H 0.4586 -0.0244 0.3971 0.087 Uiso 1 1 calc R
C5 C 0.0381(5) 0.1104(3) 0.0669(2) 0.0626(17) Uani 1 1 d .
H5 H -0.0237 0.0870 0.0672 0.075 Uiso 1 1 calc R
C30 C 0.6510(6) -0.1070(3) 0.3672(2) 0.079(2) Uani 1 1 d .
H30 H 0.7002 -0.1160 0.3440 0.094 Uiso 1 1 calc R
C17 C 0.7287(5) 0.1229(3) 0.1576(2) 0.0632(17) Uani 1 1 d .
H17 H 0.6935 0.1042 0.1339 0.076 Uiso 1 1 calc R
N3 N 1.1575(7) 0.2863(4) 0.1525(3) 0.109(3) Uani 1 1 d .
C20 C 1.0743(8) 0.2800(4) 0.1239(3) 0.100(3) Uani 1 1 d .
H20 H 1.0779 0.2990 0.0963 0.121 Uiso 1 1 calc R
C19 C 0.9829(6) 0.2472(3) 0.1322(3) 0.081(2) Uani 1 1 d .
H19 H 0.9277 0.2442 0.1103 0.098 Uiso 1 1 calc R
C21 C 1.1481(7) 0.2577(4) 0.1909(3) 0.109(3) Uani 1 1 d .
H21 H 1.2057 0.2604 0.2117 0.130 Uiso 1 1 calc R
C22 C 1.0590(6) 0.2241(4) 0.2021(3) 0.090(2) Uani 1 1 d .
H22 H 1.0577 0.2052 0.2297 0.108 Uiso 1 1 calc R
O2 O -0.0109(4) 0.25097(19) -0.04231(17) 0.0728(8) Uani 1 1 d U

loop_
_atom_site_aniso_label
_atom_site_aniso_U_11
_atom_site_aniso_U_22
_atom_site_aniso_U_33
_atom_site_aniso_U_23
_atom_site_aniso_U_13
_atom_site_aniso_U_12
O1 0.0563(11) 0.0600(9) 0.0886(11) 0.0027(10) -0.0097(10) 0.0052(10)
O4 0.063(3) 0.069(3) 0.065(3) 0.011(2) 0.016(2) 0.013(2)
C37 0.0552(10) 0.0604(10) 0.0811(11) 0.0025(10) -0.0123(10) 0.0064(10)
N2 0.048(3) 0.046(3) 0.045(3) 0.004(2) 0.008(2) 0.007(2)
C33 0.084(5) 0.090(5) 0.060(4) 0.023(4) 0.024(4) 0.048(4)
C32 0.069(4) 0.083(5) 0.060(4) 0.022(4) 0.029(3) 0.027(4)
Zn1 0.0473(4) 0.0555(4) 0.0409(4) -0.0015(3) -0.0105(3) 0.0061(3)
N1 0.046(3) 0.055(3) 0.046(3) 0.008(2) -0.012(2) 0.001(2)
O3 0.053(3) 0.090(3) 0.057(3) 0.004(2) -0.008(2) 0.003(2)
C28 0.043(3) 0.052(3) 0.040(3) 0.002(2) -0.003(2) 0.001(3)
N4 0.040(3) 0.091(4) 0.054(3) 0.029(3) -0.014(2) -0.011(3)
C34 0.056(4) 0.055(4) 0.049(3) -0.009(3) 0.001(3) 0.004(3)
C29 0.043(3) 0.048(3) 0.040(3) 0.002(2) 0.000(2) 0.003(3)
C7 0.042(3) 0.063(4) 0.042(3) 0.012(3) -0.004(2) -0.002(3)
C25 0.038(3) 0.066(4) 0.046(3) 0.013(3) -0.012(3) -0.004(3)
C15 0.043(3) 0.076(4) 0.053(4) 0.017(3) -0.001(3) -0.005(3)
C3 0.035(3) 0.055(3) 0.043(3) 0.007(3) -0.004(2) -0.001(3)
C6 0.035(3) 0.064(4) 0.041(3) 0.013(3) -0.001(2) -0.004(3)
C12 0.036(3) 0.076(4) 0.046(3) 0.019(3) -0.007(3) -0.001(3)
C8 0.034(3) 0.075(4) 0.045(3) 0.013(3) -0.009(2) -0.004(3)
C2 0.035(3) 0.061(4) 0.054(3) 0.012(3) -0.006(3) -0.006(3)
C1 0.049(3) 0.060(4) 0.053(4) 0.020(3) -0.009(3) -0.003(3)
C27 0.044(3) 0.063(4) 0.053(3) 0.011(3) -0.006(3) 0.007(3)
C24 0.041(3) 0.069(4) 0.059(4) 0.018(3) -0.006(3) 0.005(3)
C10 0.056(4) 0.067(4) 0.070(4) 0.024(3) -0.022(3) -0.003(3)
C23 0.045(3) 0.064(4) 0.051(3) 0.009(3) 0.002(3) 0.006(3)
C11 0.041(3) 0.067(4) 0.043(3) 0.008(3) -0.003(3) -0.012(3)
C4 0.045(3) 0.071(4) 0.071(4) 0.035(3) -0.016(3) -0.012(3)
C14 0.049(4) 0.083(5) 0.047(3) 0.011(3) -0.008(3) -0.006(3)
C26 0.040(3) 0.082(4) 0.052(3) 0.012(3) 0.000(3) -0.005(3)
C9 0.052(4) 0.065(4) 0.065(4) 0.018(3) -0.022(3) -0.013(3)
C35 0.065(4) 0.065(4) 0.066(4) 0.007(3) 0.014(3) 0.003(3)
C18 0.054(4) 0.077(4) 0.060(4) 0.014(3) 0.003(3) -0.002(3)
C16 0.050(4) 0.112(6) 0.041(3) 0.015(4) 0.006(3) -0.006(4)
C13 0.045(3) 0.086(5) 0.043(3) 0.016(3) -0.002(3) -0.006(3)
C36 0.049(4) 0.058(4) 0.098(5) 0.007(4) 0.009(4) 0.004(3)
C31 0.065(4) 0.083(5) 0.071(4) 0.025(4) 0.021(4) 0.033(4)
C5 0.049(4) 0.065(4) 0.074(4) 0.020(3) -0.017(3) -0.011(3)
C30 0.080(5) 0.104(6) 0.051(4) 0.022(4) 0.026(4) 0.045(4)
C17 0.047(4) 0.098(5) 0.045(3) 0.008(3) -0.004(3) -0.007(4)
N3 0.095(6) 0.130(7) 0.103(6) 0.016(5) 0.014(5) -0.039(5)
C20 0.094(7) 0.120(7) 0.087(6) 0.026(5) 0.017(5) -0.021(6)
C19 0.074(5) 0.103(6) 0.068(5) 0.021(4) 0.012(4) -0.015(4)
C21 0.077(6) 0.146(9) 0.102(7) 0.018(6) -0.009(5) -0.037(6)
C22 0.064(5) 0.116(7) 0.089(6) 0.024(5) -0.009(4) -0.021(5)
O2 0.0701(14) 0.0642(14) 0.0843(14) 0.0016(13) -0.0209(13) 0.0047(13)

loop_
_atom_type_symbol
_atom_type_description
_atom_type_scat_dispersion_real
_atom_type_scat_dispersion_imag
_atom_type_scat_source
C C 0.0033 0.0016 'International Tables Vol C Tables 4.2.6.8 and 6.1.1.4'
H H 0.0000 0.0000 'International Tables Vol C Tables 4.2.6.8 and 6.1.1.4'
N N 0.0061 0.0033 'International Tables Vol C Tables 4.2.6.8 and 6.1.1.4'
O O 0.0106 0.0060 'International Tables Vol C Tables 4.2.6.8 and 6.1.1.4'
Zn Zn 0.2839 1.4301 'International Tables Vol C Tables 4.2.6.8 and 6.1.1.4'

loop_
_geom_angle_atom_site_label_1
_geom_angle_atom_site_label_2
_geom_angle_atom_site_label_3
_geom_angle
_geom_angle_site_symmetry_1
_geom_angle_site_symmetry_3
C37 O1 Zn1 96.5(5) . .
O2 C37 O1 122.4(7) . .
O2 C37 C36 120.1(7) . 4
O1 C37 C36 117.4(7) . 4
C33 N2 C32 116.2(5) . .
C33 N2 Zn1 120.4(4) . 2
C32 N2 Zn1 123.3(4) . 2
N2 C33 C30 123.8(6) . .
N2 C33 H33 118.1 . .
C30 C33 H33 118.1 . .
N2 C32 C31 123.7(6) . .
N2 C32 H32 118.2 . .
C31 C32 H32 118.2 . .
O3 Zn1 N2 105.57(19) . 2_554
O3 Zn1 N1 97.31(18) . .
N2 Zn1 N1 104.32(18) 2_554 .
O3 Zn1 O1 105.35(19) . .
N2 Zn1 O1 140.59(19) 2_554 .
N1 Zn1 O1 95.33(18) . .
O3 Zn1 O2 156.63(18) . .
N2 Zn1 O2 87.97(18) 2_554 .
N1 Zn1 O2 97.61(17) . .
O1 Zn1 O2 55.37(18) . .
C1 N1 C5 116.0(5) . .
C1 N1 Zn1 120.2(4) . .
C5 N1 Zn1 123.2(4) . .
C34 O3 Zn1 102.0(4) . .
C23 C28 C27 117.4(5) . .
C23 C28 C29 121.8(5) . .
C27 C28 C29 120.8(5) . .
C25 N4 C12 120.1(4) . .
C25 N4 C8 121.3(5) . .
C12 N4 C8 118.4(5) . .
O4 C34 O3 121.3(6) . .
O4 C34 C35 120.9(6) . .
O3 C34 C35 117.8(6) . .
C30 C29 C31 114.6(5) . .
C30 C29 C28 123.1(5) . .
C31 C29 C28 122.3(5) . .
C11 C7 C6 121.1(6) . .
C11 C7 H7 119.4 . .
C6 C7 H7 119.4 . .
C26 C25 C24 118.9(5) . .
C26 C25 N4 120.2(5) . .
C24 C25 N4 120.9(5) . .
C16 C15 C14 117.6(6) . .
C16 C15 C18 120.5(6) . .
C14 C15 C18 121.9(6) . .
C4 C3 C2 115.8(5) . .
C4 C3 C6 122.7(5) . .
C2 C3 C6 121.5(5) . .
C9 C6 C7 117.2(5) . .
C9 C6 C3 121.0(5) . .
C7 C6 C3 121.8(5) . .
C13 C12 C17 119.1(6) . .
C13 C12 N4 121.0(5) . .
C17 C12 N4 119.8(5) . .
C10 C8 C11 118.3(5) . .
C10 C8 N4 120.9(6) . .
C11 C8 N4 120.8(5) . .
C1 C2 C3 120.3(5) . .
C1 C2 H2 119.9 . .
C3 C2 H2 119.9 . .
N1 C1 C2 124.0(5) . .
N1 C1 H1 118.0 . .
C2 C1 H1 118.0 . .
C26 C27 C28 121.5(5) . .
C26 C27 H27 119.3 . .
C28 C27 H27 119.3 . .
C23 C24 C25 120.3(5) . .
C23 C24 H24 119.8 . .
C25 C24 H24 119.8 . .
C8 C10 C9 120.4(6) . .
C8 C10 H10 119.8 . .
C9 C10 H10 119.8 . .
C24 C23 C28 121.5(5) . .
C24 C23 H23 119.3 . .
C28 C23 H23 119.3 . .
C7 C11 C8 121.2(6) . .
C7 C11 H11 119.4 . .
C8 C11 H11 119.4 . .
C5 C4 C3 120.6(5) . .
C5 C4 H4 119.7 . .
C3 C4 H4 119.7 . .
C13 C14 C15 121.7(6) . .
C13 C14 H14 119.1 . .
C15 C14 H14 119.1 . .
C27 C26 C25 120.4(6) . .
C27 C26 H26 119.8 . .
C25 C26 H26 119.8 . .
C10 C9 C6 121.7(6) . .
C10 C9 H9 119.1 . .
C6 C9 H9 119.1 . .
C36 C35 C34 114.7(6) . .
C36 C35 H35A 108.6 . .
C34 C35 H35A 108.6 . .
C36 C35 H35B 108.6 . .
C34 C35 H35B 108.6 . .
H35A C35 H35B 107.6 . .
C22 C18 C19 115.8(7) . .
C22 C18 C15 122.2(6) . .
C19 C18 C15 122.0(6) . .
C17 C16 C15 121.7(6) . .
C17 C16 H16 119.2 . .
C15 C16 H16 119.2 . .
C12 C13 C14 119.4(6) . .
C12 C13 H13 120.3 . .
C14 C13 H13 120.3 . .
C35 C36 C37 114.4(6) . 4_455
C35 C36 H36A 108.7 . .
C37 C36 H36A 108.7 4_455 .
C35 C36 H36B 108.7 . .
C37 C36 H36B 108.7 4_455 .
H36A C36 H36B 107.6 . .
C32 C31 C29 120.7(6) . .
C32 C31 H31 119.6 . .
C29 C31 H31 119.6 . .
N1 C5 C4 123.4(6) . .
N1 C5 H5 118.3 . .
C4 C5 H5 118.3 . .
C29 C30 C33 121.0(6) . .
C29 C30 H30 119.5 . .
C33 C30 H30 119.5 . .
C16 C17 C12 120.4(6) . .
C16 C17 H17 119.8 . .
C12 C17 H17 119.8 . .
C20 N3 C21 115.0(8) . .
N3 C20 C19 124.3(8) . .
N3 C20 H20 117.8 . .
C19 C20 H20 117.8 . .
C18 C19 C20 120.5(8) . .
C18 C19 H19 119.8 . .
C20 C19 H19 119.8 . .
N3 C21 C22 124.5(9) . .
N3 C21 H21 117.7 . .
C22 C21 H21 117.7 . .
C18 C22 C21 119.9(8) . .
C18 C22 H22 120.1 . .
C21 C22 H22 120.1 . .
C37 O2 Zn1 85.7(5) . .

loop_
_geom_bond_atom_site_label_1
_geom_bond_atom_site_label_2
_geom_bond_distance
_geom_bond_site_symmetry_2
O1 C37 1.215(8) .
O1 Zn1 2.112(5) .
O4 C34 1.246(8) .
C37 O2 1.168(8) .
C37 C36 1.544(9) 4
N2 C33 1.306(7) .
N2 C32 1.312(8) .
N2 Zn1 2.067(4) 2
C33 C30 1.376(9) .
C33 H33 0.9300 .
C32 C31 1.368(9) .
C32 H32 0.9300 .
Zn1 O3 2.013(4) .
Zn1 N2 2.067(4) 2_554
Zn1 N1 2.082(4) .
Zn1 O2 2.359(5) .
N1 C1 1.327(7) .
N1 C5 1.343(7) .
O3 C34 1.272(7) .
C28 C23 1.384(7) .
C28 C27 1.387(8) .
C28 C29 1.484(7) .
N4 C25 1.420(7) .
N4 C12 1.425(7) .
N4 C8 1.426(7) .
C34 C35 1.505(9) .
C29 C30 1.363(8) .
C29 C31 1.384(8) .
C7 C11 1.375(8) .
C7 C6 1.384(8) .
C7 H7 0.9300 .
C25 C26 1.379(8) .
C25 C24 1.380(8) .
C15 C16 1.371(9) .
C15 C14 1.388(8) .
C15 C18 1.481(9) .
C3 C4 1.384(8) .
C3 C2 1.385(7) .
C3 C6 1.487(7) .
C6 C9 1.382(8) .
C12 C13 1.377(8) .
C12 C17 1.386(8) .
C8 C10 1.374(8) .
C8 C11 1.378(8) .
C2 C1 1.375(8) .
C2 H2 0.9300 .
C1 H1 0.9300 .
C27 C26 1.377(8) .
C27 H27 0.9300 .
C24 C23 1.380(8) .
C24 H24 0.9300 .
C10 C9 1.381(8) .
C10 H10 0.9300 .
C23 H23 0.9300 .
C11 H11 0.9300 .
C4 C5 1.373(8) .
C4 H4 0.9300 .
C14 C13 1.380(8) .
C14 H14 0.9300 .
C26 H26 0.9300 .
C9 H9 0.9300 .
C35 C36 1.502(9) .
C35 H35A 0.9700 .
C35 H35B 0.9700 .
C18 C22 1.371(10) .
C18 C19 1.371(9) .
C16 C17 1.364(9) .
C16 H16 0.9300 .
C13 H13 0.9300 .
C36 C37 1.544(9) 4_455
C36 H36A 0.9700 .
C36 H36B 0.9700 .
C31 H31 0.9300 .
C5 H5 0.9300 .
C30 H30 0.9300 .
C17 H17 0.9300 .
N3 C20 1.320(11) .
N3 C21 1.324(11) .
C20 C19 1.372(11) .
C20 H20 0.9300 .
C19 H19 0.9300 .
C21 C22 1.379(11) .
C21 H21 0.9300 .
C22 H22 0.9300 .

loop_
_platon_squeeze_void_nr
_platon_squeeze_void_average_x
_platon_squeeze_void_average_y
_platon_squeeze_void_average_z
_platon_squeeze_void_volume
_platon_squeeze_void_count_electrons
_platon_squeeze_void_content
1 -0.027 0.500 0.004 1579 408 ' '
2 -0.273 1.000 0.177 1579 408 ' '
